data_4129815
loop_
_publ_author_name
'Kawai, Hiroyuki'
'Wolf, William J.'
'DiPasquale, Antonio G.'
'Winston, Matthew S.'
'Toste, F. Dean'

_publ_section_title
;
 Phosphonium Formation by Facile Carbon-Phosphorus Reductive Elimination
 from Gold(III).
;
_journal_issue 2
_journal_name_full 'Journal of the American Chemical Society'
_journal_page_first 587
_journal_page_last 593
_journal_paper_doi 10.1021/jacs.5b10720
_journal_volume 138
_journal_year 2016
_chemical_formula_sum 'C30 H19 Au Cl F6 P'
_chemical_formula_weight 756.84
_chemical_name_common KH-907
_chemical_name_systematic
; 
 toste112 
;
_space_group.centring_type primitive

_space_group_crystal_system monoclinic
_space_group_IT_number 14
_space_group_name_Hall '-P 2yn'
_space_group_name_H-M_alt 'P 1 21/n 1'
_atom_sites_solution_hydrogens geom
_atom_sites_solution_primary iterative
_atom_sites_solution_secondary difmap
_audit_creation_method SHELXL-2014
_cell_angle_alpha 90
_cell_angle_beta 104.117(2)
_cell_angle_gamma 90
_cell_formula_units_Z 4
_cell_length_a 8.7273(4)
_cell_length_b 24.5770(11)
_cell_length_c 13.4107(6)
_cell_measurement_reflns_used 6547
_cell_measurement_temperature 250(2)
_cell_measurement_theta_max 21.79
_cell_measurement_theta_min 2.53
_cell_volume 2789.6(2)
_computing_cell_refinement 'Bruker SAINT'
_computing_data_collection 'Bruker APEX2'
_computing_data_reduction 'Bruker SAINT'
_computing_molecular_graphics ORTEP-32
_computing_publication_material WinGX
_computing_structure_refinement SHELXL-2014
_computing_structure_solution SHELXT
_diffrn_ambient_temperature 250(2)
_diffrn_detector_area_resol_mean 8.366
_diffrn_measured_fraction_theta_full 1.000
_diffrn_measured_fraction_theta_max 0.997
_diffrn_measurement_device_type 'Bruker APEX-II CCD'
_diffrn_measurement_method 'phi and omega scans'
_diffrn_radiation_type MoK\a
_diffrn_radiation_wavelength 0.71073
_diffrn_reflns_av_R_equivalents 0.1252
_diffrn_reflns_av_unetI/netI 0.1201
_diffrn_reflns_Laue_measured_fraction_full 1.000
_diffrn_reflns_Laue_measured_fraction_max 0.997
_diffrn_reflns_limit_h_max 10
_diffrn_reflns_limit_h_min -10
_diffrn_reflns_limit_k_max 29
_diffrn_reflns_limit_k_min -29
_diffrn_reflns_limit_l_max 16
_diffrn_reflns_limit_l_min -16
_diffrn_reflns_number 33748
_diffrn_reflns_point_group_measured_fraction_full 1.000
_diffrn_reflns_point_group_measured_fraction_max 0.997
_diffrn_reflns_theta_full 25.000
_diffrn_reflns_theta_max 25.378
_diffrn_reflns_theta_min 1.657
_diffrn_source 'microfocus sealed tube'
_exptl_absorpt_coefficient_mu 5.485
_exptl_absorpt_correction_T_max 0.928
_exptl_absorpt_correction_T_min 0.790
_exptl_absorpt_correction_type multi-scan
_exptl_absorpt_process_details SADABS
_exptl_crystal_colour colorless
_exptl_crystal_density_diffrn 1.802
_exptl_crystal_description prism
_exptl_crystal_F_000 1456
_exptl_crystal_size_max 0.030
_exptl_crystal_size_mid 0.020
_exptl_crystal_size_min 0.020
_refine_diff_density_max 1.396
_refine_diff_density_min -1.219
_refine_diff_density_rms 0.194
_refine_ls_extinction_method none
_refine_ls_goodness_of_fit_ref 1.025
_refine_ls_hydrogen_treatment constr
_refine_ls_matrix_type full
_refine_ls_number_parameters 345
_refine_ls_number_reflns 5117
_refine_ls_number_restraints 12
_refine_ls_restrained_S_all 1.028
_refine_ls_R_factor_all 0.1205
_refine_ls_R_factor_gt 0.0487
_refine_ls_shift/su_max 0.002
_refine_ls_shift/su_mean 0.000
_refine_ls_structure_factor_coef Fsqd
_refine_ls_weighting_details 'w=1/[\s^2^(Fo^2^)+(0.0256P)^2^+3.4180P] where P=(Fo^2^+2Fc^2^)/3'
_refine_ls_weighting_scheme calc
_refine_ls_wR_factor_gt 0.0746
_refine_ls_wR_factor_ref 0.0925
_reflns_Friedel_coverage 0.000
_reflns_number_gt 2893
_reflns_number_total 5117
_reflns_threshold_expression 'I > 2\s(I)'
_cod_data_source_file ja5b10720_si_003.cif
_cod_data_source_block toste112
_cod_original_sg_symbol_H-M 'P 21/n'
_cod_database_code 4129815
_shelx_space_group_comment
; 
The symmetry employed for this shelxl refinement is uniquely defined 
by the following loop, which should always be used as a source of 
symmetry information in preference to the above space-group names. 
They are only intended as comments. 
;
_shelx_estimated_absorpt_t_min 0.853
_shelx_estimated_absorpt_t_max 0.898
_shelxl_version_number 2014-3

loop_
_space_group_symop_operation_xyz
'x, y, z'
'-x+1/2, y+1/2, -z+1/2'
'-x, -y, -z'
'x-1/2, -y-1/2, z-1/2'

loop_
_atom_site_label
_atom_site_type_symbol
_atom_site_fract_x
_atom_site_fract_y
_atom_site_fract_z
_atom_site_U_iso_or_equiv
_atom_site_adp_type
_atom_site_occupancy
_atom_site_site_symmetry_order
_atom_site_calc_flag
_atom_site_refinement_flags_posn
_atom_site_refinement_flags_adp
_atom_site_refinement_flags_occupancy
_atom_site_disorder_assembly
_atom_site_disorder_group
C1 C 0.6898(9) 0.5428(4) 0.5468(7) 0.033(2) Uani 1 1 d . . . . .
C2 C 0.6684(10) 0.5053(4) 0.6181(7) 0.039(2) Uani 1 1 d . . . . .
H2 H 0.6204 0.5168 0.6701 0.047 Uiso 1 1 calc R U . . .
C3 C 0.7145(11) 0.4506(4) 0.6174(8) 0.046(3) Uani 1 1 d . . . . .
H3 H 0.6973 0.4268 0.6684 0.055 Uiso 1 1 calc R U . . .
C4 C 0.7833(10) 0.4319(4) 0.5441(8) 0.041(3) Uani 1 1 d . . . . .
H4 H 0.8159 0.3954 0.5456 0.050 Uiso 1 1 calc R U . . .
C5 C 0.8068(10) 0.4671(4) 0.4646(7) 0.041(3) Uani 1 1 d . . . . .
C6 C 0.8782(11) 0.4498(4) 0.3859(8) 0.049(3) Uani 1 1 d . . . . .
H6 H 0.9122 0.4135 0.3853 0.059 Uiso 1 1 calc R U . . .
C7 C 0.8987(11) 0.4843(5) 0.3112(8) 0.053(3) Uani 1 1 d . . . . .
H7 H 0.9485 0.4719 0.2608 0.064 Uiso 1 1 calc R U . . .
C8 C 0.8463(10) 0.5381(4) 0.3089(7) 0.044(3) Uani 1 1 d . . . . .
H8 H 0.8582 0.5616 0.2559 0.053 Uiso 1 1 calc R U . . .
C9 C 0.7766(10) 0.5570(4) 0.3850(7) 0.035(2) Uani 1 1 d . . . . .
C10 C 0.7574(10) 0.5218(4) 0.4662(7) 0.037(2) Uani 1 1 d . . . . .
C11 C 0.8637(10) 0.6713(4) 0.3852(7) 0.033(2) Uani 1 1 d . . . . .
C12 C 0.9584(10) 0.6913(4) 0.4750(7) 0.036(2) Uani 1 1 d . . . . .
H12 H 0.9330 0.6840 0.5378 0.044 Uiso 1 1 calc R U . . .
C13 C 1.0900(11) 0.7220(4) 0.4739(8) 0.049(3) Uani 1 1 d . . . . .
H13 H 1.1543 0.7352 0.5360 0.059 Uiso 1 1 calc R U . . .
C14 C 1.1275(12) 0.7334(4) 0.3829(10) 0.059(3) Uani 1 1 d . . . . .
H14 H 1.2170 0.7545 0.3823 0.071 Uiso 1 1 calc R U . . .
C15 C 1.0348(12) 0.7140(4) 0.2929(9) 0.052(3) Uani 1 1 d . . . . .
H15 H 1.0618 0.7217 0.2306 0.062 Uiso 1 1 calc R U . . .
C16 C 0.9009(11) 0.6830(4) 0.2917(8) 0.049(3) Uani 1 1 d . . . . .
H16 H 0.8367 0.6702 0.2294 0.058 Uiso 1 1 calc R U . . .
C17 C 0.5535(10) 0.6368(5) 0.2749(7) 0.043(3) Uani 1 1 d . . . . .
C18 C 0.4920(11) 0.6891(5) 0.2571(8) 0.054(3) Uani 1 1 d . . . . .
H18 H 0.5364 0.7173 0.3023 0.065 Uiso 1 1 calc R U . . .
C19 C 0.3665(13) 0.7006(6) 0.1738(9) 0.071(4) Uani 1 1 d . . . . .
H19 H 0.3276 0.7363 0.1613 0.085 Uiso 1 1 calc R U . . .
C20 C 0.3016(14) 0.6593(7) 0.1110(9) 0.078(4) Uani 1 1 d . . . . .
H20 H 0.2139 0.6665 0.0561 0.094 Uiso 1 1 calc R U . . .
C21 C 0.3587(15) 0.6076(6) 0.1246(9) 0.079(4) Uani 1 1 d . . . . .
H21 H 0.3129 0.5798 0.0787 0.095 Uiso 1 1 calc R U . . .
C22 C 0.4876(11) 0.5962(5) 0.2085(8) 0.058(3) Uani 1 1 d . . . . .
H22 H 0.5282 0.5606 0.2187 0.069 Uiso 1 1 calc R U . . .
C23 C 0.5824(9) 0.6214(4) 0.6876(6) 0.034(2) Uani 1 1 d . . . . .
C24 C 0.4362(10) 0.6389(3) 0.6998(6) 0.038(2) Uani 1 1 d . . . . .
H24 H 0.3573 0.6494 0.6419 0.045 Uiso 1 1 calc R U . . .
C25 C 0.4057(11) 0.6410(4) 0.7966(7) 0.039(2) Uani 1 1 d . . . . .
C26 C 0.5195(11) 0.6266(4) 0.8822(7) 0.048(3) Uani 1 1 d . . . . .
H26 H 0.4981 0.6278 0.9476 0.058 Uiso 1 1 calc R U . . .
C27 C 0.6654(11) 0.6103(4) 0.8715(7) 0.052(3) Uani 1 1 d . . . . .
C28 C 0.6973(11) 0.6076(4) 0.7753(7) 0.045(3) Uani 1 1 d . . . . .
H28 H 0.7975 0.5962 0.7693 0.055 Uiso 1 1 calc R U . . .
C29 C 0.2506(13) 0.6599(5) 0.8091(8) 0.052(3) Uani 1 1 d . . . . .
C30 C 0.7911(8) 0.5954(3) 0.9641(5) 0.095(4) Uiso 1 1 d D . . . .
F1 F 0.1702(7) 0.6203(3) 0.8432(5) 0.082(2) Uani 1 1 d . . . . .
F2 F 0.1528(7) 0.6774(3) 0.7229(5) 0.087(2) Uani 1 1 d . . . . .
F3 F 0.2613(7) 0.6998(2) 0.8775(5) 0.0673(18) Uani 1 1 d . . . . .
F4 F 0.8854(14) 0.5529(4) 0.9492(9) 0.101(5) Uiso 0.545(12) 1 d D . P A 1
F5 F 0.8927(14) 0.6396(4) 0.9882(10) 0.113(6) Uiso 0.545(12) 1 d D . P A 1
F6 F 0.7430(12) 0.5842(5) 1.0513(8) 0.091(5) Uiso 0.545(12) 1 d D . P A 1
F4A F 0.9419(10) 0.5900(5) 0.9534(9) 0.063(5) Uiso 0.455(12) 1 d D . P A 2
F5A F 0.7971(16) 0.6313(5) 1.0438(9) 0.103(6) Uiso 0.455(12) 1 d D . P A 2
F6A F 0.7541(16) 0.5455(4) 1.0015(12) 0.118(7) Uiso 0.455(12) 1 d D . P A 2
P1 P 0.7056(2) 0.62452(11) 0.38905(16) 0.0326(6) Uani 1 1 d . . . . .
Cl1 Cl 0.5536(3) 0.71477(10) 0.52818(19) 0.0468(7) Uani 1 1 d . . . . .
Au1 Au 0.63012(4) 0.62277(2) 0.54413(3) 0.03159(13) Uani 1 1 d . . . . .

loop_
_atom_site_aniso_label
_atom_site_aniso_U_11
_atom_site_aniso_U_22
_atom_site_aniso_U_33
_atom_site_aniso_U_23
_atom_site_aniso_U_13
_atom_site_aniso_U_12
C1 0.014(5) 0.043(6) 0.039(6) 0.005(5) 0.004(4) -0.001(4)
C2 0.033(6) 0.044(7) 0.045(6) 0.012(5) 0.019(5) -0.010(5)
C3 0.048(6) 0.038(7) 0.054(7) 0.008(5) 0.018(6) -0.013(5)
C4 0.042(6) 0.019(5) 0.063(7) -0.003(5) 0.012(6) -0.001(5)
C5 0.030(5) 0.041(7) 0.046(7) -0.006(6) -0.002(5) -0.012(5)
C6 0.051(7) 0.042(7) 0.057(8) -0.020(6) 0.017(6) 0.007(5)
C7 0.055(7) 0.066(8) 0.043(7) -0.022(6) 0.020(6) -0.010(6)
C8 0.048(6) 0.046(7) 0.041(6) -0.005(5) 0.015(5) -0.008(6)
C9 0.029(5) 0.047(6) 0.031(6) -0.008(5) 0.008(5) -0.009(5)
C10 0.027(5) 0.046(7) 0.038(6) 0.000(5) 0.011(5) -0.008(5)
C11 0.028(5) 0.038(6) 0.038(6) 0.005(5) 0.016(5) 0.008(5)
C12 0.027(5) 0.040(6) 0.042(7) 0.011(5) 0.007(5) 0.004(5)
C13 0.033(6) 0.054(7) 0.057(8) 0.004(6) 0.001(6) 0.002(6)
C14 0.041(7) 0.052(8) 0.089(10) 0.000(7) 0.025(7) -0.004(6)
C15 0.048(7) 0.059(8) 0.061(8) 0.014(6) 0.039(6) 0.003(6)
C16 0.043(6) 0.064(7) 0.045(7) 0.010(6) 0.021(5) 0.005(6)
C17 0.027(5) 0.074(8) 0.029(6) -0.002(6) 0.012(5) -0.009(6)
C18 0.040(7) 0.085(9) 0.038(7) 0.013(6) 0.008(6) 0.003(6)
C19 0.054(8) 0.116(12) 0.050(8) 0.038(8) 0.028(7) 0.026(8)
C20 0.045(8) 0.158(16) 0.028(8) 0.017(10) 0.004(6) -0.004(10)
C21 0.078(10) 0.122(13) 0.039(8) -0.009(8) 0.019(8) -0.020(9)
C22 0.038(6) 0.100(10) 0.036(7) 0.009(7) 0.009(6) -0.010(6)
C23 0.031(5) 0.040(5) 0.033(5) 0.001(5) 0.011(4) -0.004(5)
C24 0.036(6) 0.050(7) 0.025(5) 0.003(5) 0.003(4) -0.003(5)
C25 0.054(6) 0.041(6) 0.026(6) -0.004(5) 0.020(5) 0.002(5)
C26 0.055(6) 0.070(7) 0.023(5) -0.003(6) 0.017(5) -0.003(7)
C27 0.044(6) 0.079(9) 0.026(6) -0.004(6) -0.005(5) 0.007(6)
C28 0.044(6) 0.066(8) 0.031(6) -0.002(5) 0.016(5) -0.005(5)
C29 0.056(7) 0.074(8) 0.028(6) -0.006(6) 0.016(6) -0.002(7)
F1 0.067(4) 0.081(5) 0.118(6) -0.019(5) 0.063(4) -0.019(4)
F2 0.057(4) 0.155(7) 0.046(4) -0.013(4) 0.010(3) 0.040(4)
F3 0.076(4) 0.071(4) 0.064(4) -0.034(4) 0.035(3) -0.010(4)
P1 0.0321(13) 0.0417(15) 0.0254(13) 0.0036(14) 0.0099(10) -0.0018(14)
Cl1 0.0525(15) 0.0426(15) 0.0472(16) 0.0006(13) 0.0160(13) 0.0036(13)
Au1 0.0306(2) 0.0411(2) 0.0248(2) -0.0012(2) 0.01008(14) -0.0013(2)

loop_
_atom_type_symbol
_atom_type_description
_atom_type_scat_dispersion_real
_atom_type_scat_dispersion_imag
_atom_type_scat_source
C C 0.0033 0.0016 'International Tables Vol C Tables 4.2.6.8 and 6.1.1.4'
H H 0.0000 0.0000 'International Tables Vol C Tables 4.2.6.8 and 6.1.1.4'
F F 0.0171 0.0103 'International Tables Vol C Tables 4.2.6.8 and 6.1.1.4'
P P 0.1023 0.0942 'International Tables Vol C Tables 4.2.6.8 and 6.1.1.4'
Cl Cl 0.1484 0.1585 'International Tables Vol C Tables 4.2.6.8 and 6.1.1.4'
Au Au -2.0133 8.8022 'International Tables Vol C Tables 4.2.6.8 and 6.1.1.4'

loop_
_geom_angle_atom_site_label_1
_geom_angle_atom_site_label_2
_geom_angle_atom_site_label_3
_geom_angle
C2 C1 C10 115.4(8)
C2 C1 Au1 125.7(7)
C10 C1 Au1 118.8(6)
C1 C2 C3 123.3(9)
C1 C2 H2 118.3
C3 C2 H2 118.3
C4 C3 C2 120.7(9)
C4 C3 H3 119.6
C2 C3 H3 119.6
C3 C4 C5 120.5(9)
C3 C4 H4 119.8
C5 C4 H4 119.8
C10 C5 C6 119.2(9)
C10 C5 C4 117.8(9)
C6 C5 C4 123.1(10)
C7 C6 C5 121.6(9)
C7 C6 H6 119.2
C5 C6 H6 119.2
C6 C7 C8 120.4(9)
C6 C7 H7 119.8
C8 C7 H7 119.8
C9 C8 C7 120.0(9)
C9 C8 H8 120.0
C7 C8 H8 120.0
C8 C9 C10 120.7(9)
C8 C9 P1 123.6(7)
C10 C9 P1 115.8(7)
C5 C10 C9 118.1(8)
C5 C10 C1 122.2(8)
C9 C10 C1 119.8(9)
C12 C11 C16 119.3(8)
C12 C11 P1 120.2(7)
C16 C11 P1 120.2(7)
C11 C12 C13 120.8(9)
C11 C12 H12 119.6
C13 C12 H12 119.6
C14 C13 C12 120.2(10)
C14 C13 H13 119.9
C12 C13 H13 119.9
C15 C14 C13 120.0(10)
C15 C14 H14 120.0
C13 C14 H14 120.0
C14 C15 C16 121.0(10)
C14 C15 H15 119.5
C16 C15 H15 119.5
C15 C16 C11 118.7(9)
C15 C16 H16 120.6
C11 C16 H16 120.6
C22 C17 C18 118.7(9)
C22 C17 P1 122.7(9)
C18 C17 P1 118.5(8)
C19 C18 C17 121.4(11)
C19 C18 H18 119.3
C17 C18 H18 119.3
C20 C19 C18 118.4(12)
C20 C19 H19 120.8
C18 C19 H19 120.8
C19 C20 C21 122.3(12)
C19 C20 H20 118.9
C21 C20 H20 118.9
C20 C21 C22 119.1(12)
C20 C21 H21 120.4
C22 C21 H21 120.4
C17 C22 C21 120.1(11)
C17 C22 H22 120.0
C21 C22 H22 120.0
C28 C23 C24 118.0(8)
C28 C23 Au1 121.6(6)
C24 C23 Au1 120.2(6)
C25 C24 C23 120.7(8)
C25 C24 H24 119.6
C23 C24 H24 119.6
C26 C25 C24 120.7(8)
C26 C25 C29 118.8(8)
C24 C25 C29 120.5(9)
C25 C26 C27 119.2(8)
C25 C26 H26 120.4
C27 C26 H26 120.4
C26 C27 C28 120.8(8)
C26 C27 C30 119.8(8)
C28 C27 C30 119.3(8)
C27 C28 C23 120.6(8)
C27 C28 H28 119.7
C23 C28 H28 119.7
F3 C29 F2 106.5(9)
F3 C29 F1 104.7(8)
F2 C29 F1 104.6(9)
F3 C29 C25 113.4(9)
F2 C29 C25 114.4(8)
F1 C29 C25 112.3(9)
F6 C30 F4 107.1(5)
F4A C30 F5A 106.8(5)
F6 C30 F5 105.7(5)
F4 C30 F5 105.0(5)
F4A C30 F6A 105.5(5)
F5A C30 F6A 104.7(5)
F6 C30 C27 116.5(8)
F4A C30 C27 118.0(8)
F4 C30 C27 114.3(8)
F5A C30 C27 111.7(8)
F5 C30 C27 107.4(8)
F6A C30 C27 109.2(9)
C9 P1 C17 108.8(5)
C9 P1 C11 108.6(4)
C17 P1 C11 106.3(4)
C9 P1 Au1 100.8(3)
C17 P1 Au1 117.0(3)
C11 P1 Au1 114.9(3)
C1 Au1 C23 94.4(4)
C1 Au1 P1 84.6(3)
C23 Au1 P1 175.3(2)
C1 Au1 Cl1 175.9(3)
C23 Au1 Cl1 89.0(3)
P1 Au1 Cl1 92.11(9)

loop_
_geom_bond_atom_site_label_1
_geom_bond_atom_site_label_2
_geom_bond_distance
C1 C2 1.374(11)
C1 C10 1.447(11)
C1 Au1 2.031(9)
C2 C3 1.404(12)
C2 H2 0.9400
C3 C4 1.351(12)
C3 H3 0.9400
C4 C5 1.426(12)
C4 H4 0.9400
C5 C10 1.414(12)
C5 C6 1.416(12)
C6 C7 1.357(13)
C6 H6 0.9400
C7 C8 1.397(13)
C7 H7 0.9400
C8 C9 1.389(11)
C8 H8 0.9400
C9 C10 1.433(12)
C9 P1 1.776(9)
C11 C12 1.374(12)
C11 C16 1.400(12)
C11 P1 1.806(9)
C12 C13 1.377(12)
C12 H12 0.9400
C13 C14 1.368(13)
C13 H13 0.9400
C14 C15 1.364(13)
C14 H14 0.9400
C15 C16 1.392(12)
C15 H15 0.9400
C16 H16 0.9400
C17 C22 1.367(13)
C17 C18 1.393(13)
C17 P1 1.790(10)
C18 C19 1.390(13)
C18 H18 0.9400
C19 C20 1.352(16)
C19 H19 0.9400
C20 C21 1.361(16)
C20 H20 0.9400
C21 C22 1.412(15)
C21 H21 0.9400
C22 H22 0.9400
C23 C28 1.388(11)
C23 C24 1.394(11)
C23 Au1 2.066(8)
C24 C25 1.388(11)
C24 H24 0.9400
C25 C26 1.369(12)
C25 C29 1.479(13)
C26 C27 1.375(12)
C26 H26 0.9400
C27 C28 1.387(12)
C27 C30 1.489(10)
C28 H28 0.9400
C29 F3 1.329(11)
C29 F2 1.330(11)
C29 F1 1.343(11)
C30 F6 1.362(5)
C30 F4A 1.365(5)
C30 F4 1.374(5)
C30 F5A 1.377(5)
C30 F5 1.391(5)
C30 F6A 1.391(5)
P1 Au1 2.330(2)
Cl1 Au1 2.352(2)
